data_7232133
loop_
_publ_author_name
'Chalmers, James E.'
'Srivastava, Anant Kumar'
'Dixey, Richard J. C.'
'Sivakumaran, Krrishna'
'Saines, Paul J.'

_publ_section_title
;
 Low dimensional and frustrated antiferromagnetic interactions in
 transition metal chloride complexes with simple amine ligands
;
_journal_issue 5
_journal_name_full CrystEngComm
_journal_page_first 894
_journal_paper_doi 10.1039/C8CE01901K
_journal_volume 21
_journal_year 2019
_chemical_formula_moiety 'C2 H10 Cl2 Cu N2 O2'
_chemical_formula_sum 'C2 H10 Cl2 Cu N2 O2'
_chemical_formula_weight 228.56
_space_group_crystal_system triclinic
_space_group_IT_number 2
_space_group_name_Hall '-P 1'
_space_group_name_H-M_alt 'P -1'
_symmetry_space_group_name_Hall '-P 1'
_symmetry_space_group_name_H-M 'P -1'
_atom_sites_solution_hydrogens geom
_atom_sites_solution_primary direct
_audit_creation_date 2018-07-30
_audit_creation_method
;
Olex2 1.2
(compiled 2018.05.29 svn.r3510 for OlexSys, GUI svn.r5506)
;
_audit_update_record
;
2018-11-06 deposited with the CCDC.
2018-12-27 downloaded from the CCDC.
;
_cell_angle_alpha 99.853(12)
_cell_angle_beta 98.563(12)
_cell_angle_gamma 91.568(13)
_cell_formula_units_Z 1
_cell_length_a 3.7868(6)
_cell_length_b 5.6827(9)
_cell_length_c 8.7079(11)
_cell_measurement_reflns_used 2099
_cell_measurement_temperature 150.0(4)
_cell_measurement_theta_max 75.8200
_cell_measurement_theta_min 5.1350
_cell_volume 182.30(5)
_computing_cell_refinement 'CrysAlisPro 1.171.38.46 (Rigaku OD, 2015)'
_computing_data_collection 'CrysAlisPro 1.171.38.46 (Rigaku OD, 2015)'
_computing_data_reduction 'CrysAlisPro 1.171.38.46 (Rigaku OD, 2015)'
_computing_molecular_graphics 'Olex2 (Dolomanov et al., 2009)'
_computing_publication_material 'Olex2 (Dolomanov et al., 2009)'
_computing_structure_refinement 'ShelXL (Sheldrick, 2015)'
_computing_structure_solution 'ShelXT (Sheldrick, 2015)'
_diffrn_ambient_environment N~2~
_diffrn_ambient_temperature 150.0(4)
_diffrn_detector 'CCD plate'
_diffrn_detector_area_resol_mean 5.2774
_diffrn_detector_type AtlasS2
_diffrn_measured_fraction_theta_full 1.000
_diffrn_measured_fraction_theta_max 0.992
_diffrn_measurement_details
;
List of Runs (angles in degrees, time in seconds):

  # Type    Start    End  Width  t~exp~   \w     \q     \k     \f   Frames
#--------------------------------------------------------------------------
  1  \w   -115.00 -17.00   1.00    4.00    --  -41.22 -38.00 -60.00   98
  2  \w   -115.00 -17.00   1.00    4.00    --  -41.22 -38.00  30.00   98
  3  \w    -35.00  74.00   1.00    4.00    --   41.22 -77.00-150.00  109
  4  \w     23.00  97.00   1.00    4.00    --   41.22-125.00-150.00   74
  5  \w     86.00 178.00   1.00    8.00    --  112.00  45.00 -90.00   92
  6  \w     29.00 109.00   1.00    8.00    --  112.00 -94.00  60.00   80
  7  \w     39.00 138.00   1.00    8.00    --  112.00 -45.00  30.00   99
  8  \w     36.00 116.00   1.00    8.00    --  112.00-111.00 -60.00   80
  9  \w    100.00 178.00   1.00    8.00    --  112.00 111.00 120.00   78
 10  \w     86.00 178.00   1.00    8.00    --  112.00  45.00-150.00   92
 11  \w    100.00 178.00   1.00    8.00    --  112.00 111.00  90.00   78
 12  \w     29.00 109.00   1.00    8.00    --  112.00 -94.00 -30.00   80
 13  \w     57.00 151.00   1.00    8.00    --  112.00 178.00 -90.00   94
 14  \w     57.00 151.00   1.00    8.00    --  112.00 178.00 -30.00   94
 15  \w     79.00 178.00   1.00    8.00    --  112.00  77.00   0.00   99
 16  \w   -113.00 -65.00   1.00    4.00    --  -41.22-138.00-112.00   48
 17  \w   -113.00 -13.00   1.00    4.00    --  -41.22 -57.00-120.00  100
 18  \w   -113.00 -13.00   1.00    4.00    --  -41.22 -57.00 150.00  100
 19  \w      9.00 117.00   1.00    4.00    --   41.22  77.00  30.00  108
 20  \w      1.00  82.00   1.00    4.00    --   41.22 -99.00 -60.00   81
 21  \w     83.00 178.00   1.00    8.00    --  112.00  61.00 150.00   95
 22  \w     79.00 178.00   1.00    8.00    --  112.00  77.00  30.00   99
 23  \w     84.00 178.00   1.00    8.00    --  112.00  30.00  90.00   94
 24  \w     79.00 178.00   1.00    8.00    --  112.00  77.00-150.00   99
 25  \w     84.00 178.00   1.00    8.00    --  112.00  30.00  60.00   94
 26  \w     84.00 178.00   1.00    8.00    --  112.00  30.00 -60.00   94
 27  \w     83.00 178.00   1.00    8.00    --  112.00  61.00-180.00   95
 28  \w     79.00 178.00   1.00    8.00    --  112.00  77.00 -30.00   99
 29  \w     86.00 178.00   1.00    8.00    --  112.00  45.00 150.00   92
 30  \w     83.00 178.00   1.00    8.00    --  112.00  61.00 -60.00   95
 31  \w     79.00 178.00   1.00    8.00    --  112.00  77.00  90.00   99
 32  \w     83.00 178.00   1.00    8.00    --  112.00  61.00-150.00   95
 33  \w     83.00 178.00   1.00    8.00    --  112.00  61.00   0.00   95
 34  \w     86.00 178.00   1.00    8.00    --  112.00  45.00  90.00   92
 35  \w     86.00 178.00   1.00    8.00    --  112.00  45.00 -30.00   92
 36  \w      1.00  82.00   1.00    4.00    --   41.22 -99.00  90.00   81
;
_diffrn_measurement_device 'four-circle diffractometer'
_diffrn_measurement_device_type 'SuperNova, Dual, Cu at zero, AtlasS2'
_diffrn_measurement_method '\w scans'
_diffrn_orient_matrix_type 'CrysAlisPro convention (1999,Acta A55,543-557)'
_diffrn_orient_matrix_UB_11 0.1419345000
_diffrn_orient_matrix_UB_12 0.2435673000
_diffrn_orient_matrix_UB_13 -0.0275258000
_diffrn_orient_matrix_UB_21 0.0975195000
_diffrn_orient_matrix_UB_22 0.0839496000
_diffrn_orient_matrix_UB_23 0.1796178000
_diffrn_orient_matrix_UB_31 0.3743037000
_diffrn_orient_matrix_UB_32 -0.0977781000
_diffrn_orient_matrix_UB_33 -0.0051546000
_diffrn_radiation_monochromator mirror
_diffrn_radiation_probe x-ray
_diffrn_radiation_type CuK\a
_diffrn_radiation_wavelength 1.54184
_diffrn_reflns_av_R_equivalents 0.0491
_diffrn_reflns_av_unetI/netI 0.0297
_diffrn_reflns_Laue_measured_fraction_full 1.000
_diffrn_reflns_Laue_measured_fraction_max 0.992
_diffrn_reflns_limit_h_max 4
_diffrn_reflns_limit_h_min -4
_diffrn_reflns_limit_k_max 7
_diffrn_reflns_limit_k_min -7
_diffrn_reflns_limit_l_max 10
_diffrn_reflns_limit_l_min -10
_diffrn_reflns_number 3563
_diffrn_reflns_point_group_measured_fraction_full 1.000
_diffrn_reflns_point_group_measured_fraction_max 0.992
_diffrn_reflns_theta_full 67.000
_diffrn_reflns_theta_max 76.510
_diffrn_reflns_theta_min 5.219
_diffrn_source 'micro-focus sealed X-ray tube'
_diffrn_source_type 'SuperNova (Cu) X-ray Source'
_exptl_absorpt_coefficient_mu 10.472
_exptl_absorpt_correction_T_max 1.00000
_exptl_absorpt_correction_T_min 0.84600
_exptl_absorpt_correction_type multi-scan
_exptl_absorpt_process_details
;
CrysAlisPro 1.171.38.41 (Rigaku Oxford Diffraction, 2015)
Empirical absorption correction using spherical harmonics,
 implemented in SCALE3 ABSPACK scaling algorithm.
;
_exptl_crystal_colour blue
_exptl_crystal_colour_primary blue
_exptl_crystal_density_diffrn 2.082
_exptl_crystal_description 'rect. Prism'
_exptl_crystal_F_000 115
_exptl_crystal_size_max 0.163
_exptl_crystal_size_mid 0.022
_exptl_crystal_size_min 0.018
_refine_diff_density_max 1.151
_refine_diff_density_min -0.445
_refine_diff_density_rms 0.119
_refine_ls_extinction_method none
_refine_ls_goodness_of_fit_ref 1.096
_refine_ls_hydrogen_treatment constr
_refine_ls_matrix_type full
_refine_ls_number_parameters 44
_refine_ls_number_reflns 759
_refine_ls_number_restraints 0
_refine_ls_restrained_S_all 1.096
_refine_ls_R_factor_all 0.0331
_refine_ls_R_factor_gt 0.0314
_refine_ls_shift/su_max 0.000
_refine_ls_shift/su_mean 0.000
_refine_ls_structure_factor_coef Fsqd
_refine_ls_weighting_details 'w=1/[\s^2^(Fo^2^)+(0.0539P)^2^+0.0338P] where P=(Fo^2^+2Fc^2^)/3'
_refine_ls_weighting_scheme calc
_refine_ls_wR_factor_gt 0.0806
_refine_ls_wR_factor_ref 0.0844
_reflns_Friedel_coverage 0.000
_reflns_number_gt 715
_reflns_number_total 759
_reflns_threshold_expression 'I > 2\s(I)'
_cod_data_source_file c8ce01901k2.cif
_cod_data_source_block 18_pjs_019_MHA2CuCl2
_cod_depositor_comments 'Adding full bibliography for 7232129--7232133.cif.'
_cod_database_code 7232133
_shelx_shelxl_version_number 2014/7
_chemical_oxdiff_formula 'Cu C O N H'
_shelx_space_group_comment
;
The symmetry employed for this shelxl refinement is uniquely defined
by the following loop, which should always be used as a source of
symmetry information in preference to the above space-group names.
They are only intended as comments.
;
_shelx_estimated_absorpt_t_max 0.834
_shelx_estimated_absorpt_t_min 0.280
_reflns_odcompleteness_completeness 99.87
_reflns_odcompleteness_iscentric 1
_reflns_odcompleteness_theta 74.33
_olex2_refinement_description
;
1. Fixed Uiso
 At 1.2 times of:
  All N(H,H) groups
 At 1.5 times of:
  All C(H,H,H) groups
2.a Secondary CH2 refined with riding coordinates:
 N1(H1A,H1B)
2.b Idealised Me refined as rotating group:
 C1(H1C,H1D,H1E)
;
_olex2_date_sample_data_collection 2017-10-25
_olex2_submission_special_instructions 'No special instructions were received'
_oxdiff_exptl_absorpt_empirical_details
;
Empirical correction (ABSPACK) includes:
- Absorption correction using spherical harmonics
- Frame scaling
;
_oxdiff_exptl_absorpt_empirical_full_max 1.416
_oxdiff_exptl_absorpt_empirical_full_min 0.788

loop_
_space_group_symop_operation_xyz
'x, y, z'
'-x, -y, -z'

loop_
_atom_site_label
_atom_site_type_symbol
_atom_site_fract_x
_atom_site_fract_y
_atom_site_fract_z
_atom_site_U_iso_or_equiv
_atom_site_adp_type
_atom_site_occupancy
_atom_site_site_symmetry_order
_atom_site_calc_flag
_atom_site_refinement_flags_posn
_atom_site_refinement_flags_adp
_atom_site_refinement_flags_occupancy
Cu1 Cu 0.5000 0.5000 0.5000 0.0144(2) Uani 1 2 d S T P
Cl1 Cl 0.04325(13) 0.22987(8) 0.36653(5) 0.0161(2) Uani 1 1 d . . .
O1 O 0.7531(4) 0.3666(3) 0.81213(18) 0.0190(4) Uani 1 1 d . . .
N1 N 0.4904(5) 0.3089(3) 0.6728(2) 0.0157(4) Uani 1 1 d . . .
H1A H 0.2758 0.3205 0.7027 0.019 Uiso 1 1 calc R . .
H1B H 0.5093 0.1561 0.6316 0.019 Uiso 1 1 calc R . .
C1 C 0.6720(7) 0.2258(4) 0.9260(3) 0.0198(5) Uani 1 1 d . . .
H1C H 0.6814 0.0591 0.8834 0.030 Uiso 1 1 calc GR . .
H1D H 0.4367 0.2573 0.9501 0.030 Uiso 1 1 calc GR . .
H1E H 0.8438 0.2669 1.0205 0.030 Uiso 1 1 calc GR . .

loop_
_atom_site_aniso_label
_atom_site_aniso_U_11
_atom_site_aniso_U_22
_atom_site_aniso_U_33
_atom_site_aniso_U_23
_atom_site_aniso_U_13
_atom_site_aniso_U_12
Cu1 0.0137(3) 0.0140(3) 0.0150(3) 0.00545(18) -0.00166(19) -0.00208(19)
Cl1 0.0147(3) 0.0153(3) 0.0175(3) 0.0028(2) -0.0001(2) -0.0014(2)
O1 0.0160(8) 0.0238(7) 0.0165(7) 0.0077(6) -0.0033(6) -0.0037(6)
N1 0.0135(9) 0.0186(8) 0.0144(8) 0.0050(6) -0.0023(7) -0.0015(7)
C1 0.0182(11) 0.0247(10) 0.0183(10) 0.0093(8) 0.0020(8) 0.0032(9)

loop_
_atom_type_symbol
_atom_type_description
_atom_type_scat_dispersion_real
_atom_type_scat_dispersion_imag
_atom_type_scat_source
Cu Cu -1.9646 0.5888 'International Tables Vol C Tables 4.2.6.8 and 6.1.1.4'
Cl Cl 0.3639 0.7018 'International Tables Vol C Tables 4.2.6.8 and 6.1.1.4'
C C 0.0181 0.0091 'International Tables Vol C Tables 4.2.6.8 and 6.1.1.4'
O O 0.0492 0.0322 'International Tables Vol C Tables 4.2.6.8 and 6.1.1.4'
N N 0.0311 0.0180 'International Tables Vol C Tables 4.2.6.8 and 6.1.1.4'
H H 0.0000 0.0000 'International Tables Vol C Tables 4.2.6.8 and 6.1.1.4'

loop_
_geom_angle_atom_site_label_1
_geom_angle_atom_site_label_2
_geom_angle_atom_site_label_3
_geom_angle
_geom_angle_site_symmetry_1
_geom_angle_site_symmetry_3
Cl1 Cu1 Cl1 180.0 2_666 .
N1 Cu1 Cl1 83.95(5) . .
N1 Cu1 Cl1 83.95(5) 2_666 2_666
N1 Cu1 Cl1 96.05(5) . 2_666
N1 Cu1 Cl1 96.05(5) 2_666 .
N1 Cu1 N1 180.0 2_666 .
N1 O1 C1 109.20(15) . .
Cu1 N1 H1A 107.6 . .
Cu1 N1 H1B 107.6 . .
O1 N1 Cu1 118.86(12) . .
O1 N1 H1A 107.6 . .
O1 N1 H1B 107.6 . .
H1A N1 H1B 107.0 . .
O1 C1 H1C 109.5 . .
O1 C1 H1D 109.5 . .
O1 C1 H1E 109.5 . .
H1C C1 H1D 109.5 . .
H1C C1 H1E 109.5 . .
H1D C1 H1E 109.5 . .

loop_
_geom_bond_atom_site_label_1
_geom_bond_atom_site_label_2
_geom_bond_distance
_geom_bond_site_symmetry_2
Cu1 Cl1 2.3118(6) .
Cu1 Cl1 2.3117(6) 2_666
Cu1 N1 2.0049(17) .
Cu1 N1 2.0049(17) 2_666
O1 N1 1.434(2) .
O1 C1 1.438(2) .
N1 H1A 0.8900 .
N1 H1B 0.8900 .
C1 H1C 0.9600 .
C1 H1D 0.9600 .
C1 H1E 0.9600 .
